data_1563502
loop_
_publ_author_name
'Miletich, Ronald'
'Diego Gatta, G.'
'Redhammer, G\"unther J.'
'Burchard, Michael'
'Meyer, Hans-Peter'
'Weikusat, Christian'
'Rotiroti, Nicola'
'Glasmacher, Ulrich A.'
'Trautmann, Christina'
'Neumann, Reinhard'

_publ_section_title
;
 Structure alterations in microporous (Mg,Fe)2Al4Si5O18 crystals induced
 by energetic heavy-ion irradiation
;
_journal_issue 10
_journal_name_full 'Journal of Solid State Chemistry'
_journal_page_first 2372
_journal_page_last 2381
_journal_paper_doi 10.1016/j.jssc.2010.07.038
_journal_volume 183
_journal_year 2010
_chemical_formula_sum 'Al1.97 Fe0.18 Mg1.82 Na0.03 O18.43 Si6.81'
_chemical_formula_weight 594.09
_space_group_IT_number 66
_space_group_name_Hall '-C 2 2c'
_space_group_name_H-M_alt 'C c c m'
_symmetry_cell_setting orthorhombic
_symmetry_space_group_name_H-M 'C c c m'
_atom_sites_solution_hydrogens geom
_atom_sites_solution_primary direct
_atom_sites_solution_secondary difmap
_audit_creation_method SHELXL-97
_cell_angle_alpha 90.00
_cell_angle_beta 90.00
_cell_angle_gamma 90.00
_cell_formula_units_Z 4
_cell_length_a 17.068(1)
_cell_length_b 9.718(1)
_cell_length_c 9.336(1)
_cell_measurement_temperature 298(2)
_cell_volume 1548.5(2)
_computing_structure_refinement 'SHELXL-97 (Sheldrick, 1997)'
_diffrn_ambient_temperature 298(2)
_diffrn_measured_fraction_theta_full 0.856
_diffrn_measured_fraction_theta_max 0.856
_diffrn_radiation_monochromator graphite
_diffrn_radiation_source 'fine-focus sealed tube'
_diffrn_radiation_type MoK\a
_diffrn_radiation_wavelength 0.71073
_diffrn_reflns_av_R_equivalents 0.0473
_diffrn_reflns_av_sigmaI/netI 0.0293
_diffrn_reflns_limit_h_max 28
_diffrn_reflns_limit_h_min -28
_diffrn_reflns_limit_k_max 13
_diffrn_reflns_limit_k_min -13
_diffrn_reflns_limit_l_max 14
_diffrn_reflns_limit_l_min -14
_diffrn_reflns_number 20701
_diffrn_reflns_theta_full 36.33
_diffrn_reflns_theta_max 36.33
_diffrn_reflns_theta_min 3.25
_exptl_absorpt_coefficient_mu 1.055
_exptl_crystal_density_diffrn 2.548
_exptl_crystal_density_method 'not measured'
_exptl_crystal_F_000 1181
_refine_diff_density_max 0.557
_refine_diff_density_min -0.510
_refine_diff_density_rms 0.086
_refine_ls_extinction_method none
_refine_ls_goodness_of_fit_ref 1.176
_refine_ls_hydrogen_treatment mixed
_refine_ls_matrix_type full
_refine_ls_number_parameters 87
_refine_ls_number_reflns 1698
_refine_ls_number_restraints 0
_refine_ls_restrained_S_all 1.176
_refine_ls_R_factor_all 0.0406
_refine_ls_R_factor_gt 0.0236
_refine_ls_shift/su_max 0.001
_refine_ls_shift/su_mean 0.000
_refine_ls_structure_factor_coef Fsqd
_refine_ls_weighting_details 'calc w=1/[\s^2^(Fo^2^)+(0.0150P)^2^+0.0000P] where P=(Fo^2^+2Fc^2^)/3'
_refine_ls_weighting_scheme calc
_refine_ls_wR_factor_gt 0.0395
_refine_ls_wR_factor_ref 0.0413
_reflns_number_gt 1357
_reflns_number_total 1698
_reflns_threshold_expression >2sigma(I)
_cod_data_source_file JSSC-2010-183-2372.cif
_cod_data_source_block cord_irradiated_ott09
_cod_original_sg_symbol_H-M Cccm
_cod_database_code 1563502

loop_
_symmetry_equiv_pos_as_xyz
'x, y, z'
'-x, -y, z'
'x, -y, -z+1/2'
'-x, y, -z+1/2'
'x+1/2, y+1/2, z'
'-x+1/2, -y+1/2, z'
'x+1/2, -y+1/2, -z+1/2'
'-x+1/2, y+1/2, -z+1/2'
'-x, -y, -z'
'x, y, -z'
'-x, y, z-1/2'
'x, -y, z-1/2'
'-x+1/2, -y+1/2, -z'
'x+1/2, y+1/2, -z'
'-x+1/2, y+1/2, z-1/2'
'x+1/2, -y+1/2, z-1/2'

loop_
_atom_site_label
_atom_site_type_symbol
_atom_site_fract_x
_atom_site_fract_y
_atom_site_fract_z
_atom_site_U_iso_or_equiv
_atom_site_adp_type
_atom_site_occupancy
_atom_site_symmetry_multiplicity
_atom_site_calc_flag
_atom_site_refinement_flags
_atom_site_disorder_assembly
_atom_site_disorder_group
Al11 Al 0.2500 0.2500 0.25003(5) 0.00652(13) Uani 0.983(3) 2 d SP . .
Si16 Si 0.0000 0.5000 0.2500 0.00565(17) Uani 0.982(4) 4 d SP . .
Si21 Si 0.19239(2) 0.07797(3) 0.0000 0.00476(11) Uani 0.976(3) 2 d SP . .
AL26 Si 0.05076(2) 0.30771(4) 0.0000 0.00851(13) Uani 0.956(3) 2 d SP . .
Si23 Si -0.13511(2) 0.23716(3) 0.0000 0.00518(12) Uani 0.981(3) 2 d SP . .
Mg Mg 0.16258(2) 0.5000 0.2500 0.00694(14) Uani 0.911(3) 2 d SP . .
Fe Fe 0.16258(2) 0.5000 0.2500 0.00694(14) Uani 0.089(3) 2 d SP . .
O11 O 0.24713(4) 0.10294(6) 0.14121(8) 0.00972(16) Uani 1 1 d . . .
O16 O 0.06215(4) 0.41610(6) 0.15113(7) 0.00931(16) Uani 1 1 d . . .
O13 O -0.17328(4) 0.30982(7) 0.14161(8) 0.00979(16) Uani 1 1 d . . .
O21 O 0.12239(6) 0.18457(10) 0.0000 0.0136(2) Uani 1 2 d S . .
O26 O -0.04330(6) 0.24830(10) 0.0000 0.0137(2) Uani 1 2 d S . .
O23 O -0.16431(6) 0.07953(9) 0.0000 0.0131(2) Uani 1 2 d S . .
OW1 O 0.0000 0.0000 0.2500 0.257(17) Uiso 0.43(2) 4 d SP . .
Na Na 0.0000 0.0000 0.0000 0.047(18) Uiso 0.030(6) 4 d SP . .

loop_
_atom_site_aniso_label
_atom_site_aniso_U_11
_atom_site_aniso_U_22
_atom_site_aniso_U_33
_atom_site_aniso_U_23
_atom_site_aniso_U_13
_atom_site_aniso_U_12
Al11 0.0067(2) 0.0064(2) 0.0064(2) 0.000 0.000 0.00147(13)
Si16 0.0044(2) 0.0070(3) 0.0055(3) 0.000 0.000 0.000
Si21 0.00417(17) 0.00438(19) 0.00573(19) 0.000 0.000 0.00020(11)
AL26 0.00693(19) 0.0096(2) 0.0090(2) 0.000 0.000 0.00072(13)
Si23 0.00398(17) 0.00554(19) 0.00603(19) 0.000 0.000 -0.00094(11)
Mg 0.0050(2) 0.0068(2) 0.0091(2) 0.00023(13) 0.000 0.000
Fe 0.0050(2) 0.0068(2) 0.0091(2) 0.00023(13) 0.000 0.000
O11 0.0112(3) 0.0090(3) 0.0090(4) -0.0007(2) -0.0029(3) 0.0007(2)
O16 0.0073(3) 0.0117(3) 0.0089(4) -0.0028(2) -0.0005(2) 0.0010(2)
O13 0.0092(3) 0.0107(3) 0.0094(4) -0.0021(2) 0.0020(2) -0.0014(2)
O21 0.0096(5) 0.0117(5) 0.0196(6) 0.000 0.000 0.0046(3)
O26 0.0068(4) 0.0171(5) 0.0173(6) 0.000 0.000 -0.0017(3)
O23 0.0133(5) 0.0079(5) 0.0180(6) 0.000 0.000 -0.0031(3)

loop_
_atom_type_symbol
_atom_type_description
_atom_type_scat_dispersion_real
_atom_type_scat_dispersion_imag
_atom_type_scat_source
Mg Mg 0.0486 0.0363 'International Tables Vol C Tables 4.2.6.8 and 6.1.1.4'
Fe Fe 0.3463 0.8444 'International Tables Vol C Tables 4.2.6.8 and 6.1.1.4'
Al Al 0.0645 0.0514 'International Tables Vol C Tables 4.2.6.8 and 6.1.1.4'
Si Si 0.0817 0.0704 'International Tables Vol C Tables 4.2.6.8 and 6.1.1.4'
O O 0.0106 0.0060 'International Tables Vol C Tables 4.2.6.8 and 6.1.1.4'
Na Na 0.0362 0.0249 'International Tables Vol C Tables 4.2.6.8 and 6.1.1.4'

loop_
_geom_angle_atom_site_label_1
_geom_angle_atom_site_label_2
_geom_angle_atom_site_label_3
_geom_angle
_geom_angle_site_symmetry_1
_geom_angle_site_symmetry_3
O13 Al11 O13 109.55(5) 7 4
O13 Al11 O11 94.87(3) 7 .
O13 Al11 O11 125.68(3) 4 .
O13 Al11 O11 125.68(3) 7 6
O13 Al11 O11 94.87(3) 4 6
O11 Al11 O11 109.21(5) . 6
O13 Al11 Mg 132.32(3) 7 .
O13 Al11 Mg 47.69(2) 4 .
O11 Al11 Mg 132.81(3) . .
O11 Al11 Mg 47.18(2) 6 .
O13 Al11 Fe 47.69(2) 7 6
O13 Al11 Fe 132.32(3) 4 6
O11 Al11 Fe 47.18(2) . 6
O11 Al11 Fe 132.81(3) 6 6
Mg Al11 Fe 179.988(17) . 6
O13 Al11 Mg 47.69(2) 7 6
O13 Al11 Mg 132.32(3) 4 6
O11 Al11 Mg 47.18(2) . 6
O11 Al11 Mg 132.81(3) 6 6
Mg Al11 Mg 179.988(17) . 6
Fe Al11 Mg 0.000(13) 6 6
O16 Si16 O16 119.79(5) 3_565 2_565
O16 Si16 O16 110.79(5) 3_565 4
O16 Si16 O16 98.52(5) 2_565 4
O16 Si16 O16 98.52(5) 3_565 .
O16 Si16 O16 110.79(5) 2_565 .
O16 Si16 O16 119.79(5) 4 .
O16 Si16 Mg 130.74(2) 3_565 2_565
O16 Si16 Mg 49.26(2) 2_565 2_565
O16 Si16 Mg 49.26(2) 4 2_565
O16 Si16 Mg 130.74(2) . 2_565
O16 Si16 Fe 130.74(2) 3_565 2_565
O16 Si16 Fe 49.26(2) 2_565 2_565
O16 Si16 Fe 49.26(2) 4 2_565
O16 Si16 Fe 130.74(2) . 2_565
Mg Si16 Fe 0.0 2_565 2_565
O16 Si16 Mg 49.26(2) 3_565 .
O16 Si16 Mg 130.74(2) 2_565 .
O16 Si16 Mg 130.74(2) 4 .
O16 Si16 Mg 49.26(2) . .
Mg Si16 Mg 180.0 2_565 .
Fe Si16 Mg 180.0 2_565 .
O21 Si21 O23 113.54(5) . 9
O21 Si21 O11 109.56(3) . .
O23 Si21 O11 108.21(3) 9 .
O21 Si21 O11 109.56(3) . 10
O23 Si21 O11 108.21(3) 9 10
O11 Si21 O11 107.58(5) . 10
O21 Si21 Na 53.92(4) . .
O23 Si21 Na 59.62(4) 9 .
O11 Si21 Na 126.20(3) . .
O11 Si21 Na 126.20(3) 10 .
O26 AL26 O21 115.84(5) . .
O26 AL26 O16 107.73(3) . .
O21 AL26 O16 109.72(3) . .
O26 AL26 O16 107.73(3) . 10
O21 AL26 O16 109.72(3) . 10
O16 AL26 O16 105.60(5) . 10
O26 AL26 Na 54.06(3) . .
O21 AL26 Na 61.78(4) . .
O16 AL26 Na 126.99(2) . .
O16 AL26 Na 126.99(2) 10 .
O26 Si23 O23 111.97(6) . .
O26 Si23 O13 111.59(3) . .
O23 Si23 O13 106.71(3) . .
O26 Si23 O13 111.59(3) . 10
O23 Si23 O13 106.71(3) . 10
O13 Si23 O13 107.99(5) . 10
O26 Si23 Na 48.93(4) . .
O23 Si23 Na 63.04(4) . .
O13 Si23 Na 125.97(3) . .
O13 Si23 Na 125.97(3) 10 .
O11 Mg O11 85.54(4) 8 6
O11 Mg O16 172.66(3) 8 .
O11 Mg O16 101.57(3) 6 .
O11 Mg O16 101.57(3) 8 3_565
O11 Mg O16 172.66(3) 6 3_565
O16 Mg O16 71.39(4) . 3_565
O11 Mg O13 75.62(3) 8 2_565
O11 Mg O13 96.98(3) 6 2_565
O16 Mg O13 101.45(3) . 2_565
O16 Mg O13 86.67(3) 3_565 2_565
O11 Mg O13 96.98(3) 8 4
O11 Mg O13 75.62(3) 6 4
O16 Mg O13 86.67(3) . 4
O16 Mg O13 101.45(3) 3_565 4
O13 Mg O13 170.09(4) 2_565 4
O11 Mg Si16 137.229(19) 8 .
O11 Mg Si16 137.23(2) 6 .
O16 Mg Si16 35.694(18) . .
O16 Mg Si16 35.694(18) 3_565 .
O13 Mg Si16 94.96(2) 2_565 .
O13 Mg Si16 94.96(2) 4 .
O11 Mg Al11 37.800(19) 8 3_565
O11 Mg Al11 91.25(2) 6 3_565
O16 Mg Al11 138.949(19) . 3_565
O16 Mg Al11 95.505(18) 3_565 3_565
O13 Mg Al11 37.83(2) 2_565 3_565
O13 Mg Al11 134.38(2) 4 3_565
Si16 Mg Al11 121.557(7) . 3_565
O11 Mg Al11 91.25(2) 8 .
O11 Mg Al11 37.800(19) 6 .
O16 Mg Al11 95.505(18) . .
O16 Mg Al11 138.949(19) 3_565 .
O13 Mg Al11 134.38(2) 2_565 .
O13 Mg Al11 37.83(2) 4 .
Si16 Mg Al11 121.557(7) . .
Al11 Mg Al11 116.886(14) 3_565 .
Si21 O11 Al11 127.18(4) . .
Si21 O11 Fe 137.68(4) . 6
Al11 O11 Fe 95.02(3) . 6
Si21 O11 Mg 137.68(4) . 6
Al11 O11 Mg 95.02(3) . 6
Fe O11 Mg 0.000(14) 6 6
Si16 O16 AL26 132.76(4) . .
Si16 O16 Mg 95.04(3) . .
AL26 O16 Mg 131.84(4) . .
Si23 O13 Al11 128.40(4) . 7_455
Si23 O13 Fe 136.90(4) . 2_565
Al11 O13 Fe 94.48(3) 7_455 2_565
Si23 O13 Mg 136.90(4) . 2_565
Al11 O13 Mg 94.48(3) 7_455 2_565
Fe O13 Mg 0.0 2_565 2_565
Si21 O21 AL26 176.54(7) . .
Si21 O21 Na 98.42(4) . .
AL26 O21 Na 85.03(4) . .
Si23 O26 AL26 164.17(7) . .
Si23 O26 Na 103.08(5) . .
AL26 O26 Na 92.75(4) . .
Si21 O23 Si23 179.36(7) 9 .
Si21 O23 Na 91.98(4) 9 .
Si23 O23 Na 87.38(4) . .
Na OW1 Na 180.0 3 .
OW1 Na OW1 180.0 9 .
OW1 Na O26 90.0 9 9
OW1 Na O26 90.0 . 9
OW1 Na O26 90.0 9 .
OW1 Na O26 90.0 . .
O26 Na O26 180.00(4) 9 .
OW1 Na O21 90.0 9 .
OW1 Na O21 90.0 . .
O26 Na O21 113.62(3) 9 .
O26 Na O21 66.38(3) . .
OW1 Na O21 90.0 9 9
OW1 Na O21 90.0 . 9
O26 Na O21 66.38(3) 9 9
O26 Na O21 113.62(3) . 9
O21 Na O21 180.00(4) . 9
OW1 Na O23 90.0 9 .
OW1 Na O23 90.0 . .
O26 Na O23 122.44(3) 9 .
O26 Na O23 57.56(3) . .
O21 Na O23 123.94(3) . .
O21 Na O23 56.06(3) 9 .
OW1 Na O23 90.0 9 9
OW1 Na O23 90.0 . 9
O26 Na O23 57.56(3) 9 9
O26 Na O23 122.44(3) . 9
O21 Na O23 56.06(3) . 9
O21 Na O23 123.94(3) 9 9
O23 Na O23 180.000(10) . 9
OW1 Na AL26 90.0 9 9
OW1 Na AL26 90.0 . 9
O26 Na AL26 33.19(2) 9 9
O26 Na AL26 146.81(2) . 9
O21 Na AL26 146.81(2) . 9
O21 Na AL26 33.19(2) 9 9
O23 Na AL26 89.248(19) . 9
O23 Na AL26 90.752(19) 9 9
OW1 Na AL26 90.0 9 .
OW1 Na AL26 90.0 . .
O26 Na AL26 146.81(2) 9 .
O26 Na AL26 33.19(2) . .
O21 Na AL26 33.19(2) . .
O21 Na AL26 146.81(2) 9 .
O23 Na AL26 90.752(19) . .
O23 Na AL26 89.248(19) 9 .
AL26 Na AL26 180.0 9 .
OW1 Na Si23 90.0 9 9
OW1 Na Si23 90.0 . 9
O26 Na Si23 27.99(2) 9 9
O26 Na Si23 152.01(2) . 9
O21 Na Si23 85.63(2) . 9
O21 Na Si23 94.37(2) 9 9
O23 Na Si23 150.425(19) . 9
O23 Na Si23 29.575(19) 9 9
AL26 Na Si23 61.177(10) 9 9
AL26 Na Si23 118.823(10) . 9
OW1 Na Si23 90.0 9 .
OW1 Na Si23 90.0 . .
O26 Na Si23 152.01(2) 9 .
O26 Na Si23 27.99(2) . .
O21 Na Si23 94.37(2) . .
O21 Na Si23 85.63(2) 9 .
O23 Na Si23 29.575(19) . .
O23 Na Si23 150.425(19) 9 .
AL26 Na Si23 118.823(10) 9 .
AL26 Na Si23 61.177(10) . .
Si23 Na Si23 180.000(9) 9 .

loop_
_geom_bond_atom_site_label_1
_geom_bond_atom_site_label_2
_geom_bond_distance
_geom_bond_site_symmetry_2
Al11 O13 1.7538(7) 7
Al11 O13 1.7538(7) 4
Al11 O11 1.7541(7) .
Al11 O11 1.7541(7) 6
Al11 Mg 2.8510(3) .
Al11 Fe 2.8510(3) 6
Al11 Mg 2.8510(3) 6
Si16 O16 1.6254(6) 3_565
Si16 O16 1.6254(6) 2_565
Si16 O16 1.6254(6) 4
Si16 O16 1.6254(6) .
Si16 Mg 2.7750(4) 2_565
Si16 Fe 2.7750(4) 2_565
Si16 Mg 2.7750(4) .
Si21 O21 1.5813(10) .
Si21 O23 1.6038(10) 9
Si21 O11 1.6339(7) .
Si21 O11 1.6339(7) 10
Si21 Na 3.3701(4) .
AL26 O26 1.7061(10) .
AL26 O21 1.7108(10) .
AL26 O16 1.7714(7) .
AL26 O16 1.7714(7) 10
AL26 Na 3.1132(4) .
Si23 O26 1.5709(10) .
Si23 O23 1.6108(10) .
Si23 O13 1.6343(7) .
Si23 O13 1.6343(7) 10
Si23 Na 3.2603(4) .
Mg O11 2.0993(7) 8
Mg O11 2.0993(7) 6
Mg O16 2.1108(7) .
Mg O16 2.1108(7) 3_565
Mg O13 2.1149(7) 2_565
Mg O13 2.1149(7) 4
Mg Al11 2.8510(3) 3_565
O11 Fe 2.0993(7) 6
O11 Mg 2.0993(7) 6
O13 Al11 1.7538(7) 7_455
O13 Fe 2.1149(7) 2_565
O13 Mg 2.1149(7) 2_565
O21 Na 2.7534(10) .
O26 Na 2.5235(10) .
O23 Si21 1.6038(10) 9
O23 Na 2.9091(10) .
OW1 Na 2.3340(2) 3
OW1 Na 2.3340(2) .
Na OW1 2.3340(2) 9
Na O26 2.5235(10) 9
Na O21 2.7534(10) 9
Na O23 2.9091(10) 9
Na AL26 3.1132(4) 9
Na Si23 3.2603(4) 9
